data_4335907
loop_
_publ_author_name
'Ja-Yeon Kim'
'In-Hyeok Park'
'Jai Young Lee'
'Joon-Hwa Lee'
'Ki-Min Park'
'Shim Sung Lee'

_publ_section_title
;
 Hard and Soft Metal Complexes of Calix[4]-bis-monothiacrown-5: X-ray and
 NMR Studies of Discrete Homodinuclear Complexes and a Heteromultinuclear
 Network
;
_journal_name_full 'Inorganic Chemistry'
_journal_page_first 10176
_journal_page_last 10182
_journal_paper_doi 10.1021/ic401648b
_journal_volume 52
_journal_year 2013
_chemical_formula_moiety 'C44 H52 K2 O8 S2, Cd2 I6, C H2 Cl2'
_chemical_formula_sum 'C45 H54 Cd2 Cl2 I6 K2 O8 S2'
_chemical_formula_weight 1922.30
_chemical_name_systematic
; 
 ? 
;
_space_group_IT_number 61
_symmetry_cell_setting orthorhombic
_symmetry_space_group_name_Hall '-P 2ac 2ab'
_symmetry_space_group_name_H-M 'P b c a'
_atom_sites_solution_hydrogens geom
_atom_sites_solution_primary direct
_atom_sites_solution_secondary difmap
_audit_creation_method SHELXL-97
_cell_angle_alpha 90.00
_cell_angle_beta 90.00
_cell_angle_gamma 90.00
_cell_formula_units_Z 8
_cell_length_a 26.2226(18)
_cell_length_b 14.8423(11)
_cell_length_c 30.408(2)
_cell_measurement_reflns_used 8327
_cell_measurement_temperature 173(2)
_cell_measurement_theta_max 27.07
_cell_measurement_theta_min 2.18
_cell_volume 11834.9(14)
_computing_cell_refinement 'Bruker SAINT'
_computing_data_collection 'Bruker APEX2'
_computing_data_reduction 'Bruker SAINT'
_computing_molecular_graphics 'SHELXL-97 (Sheldrick, 2008)'
_computing_publication_material 'SHELXL-97 (Sheldrick, 2008)'
_computing_structure_refinement 'SHELXL-97 (Sheldrick, 2008)'
_computing_structure_solution 'SHELXS-97 (Sheldrick, 2008)'
_diffrn_ambient_temperature 173(2)
_diffrn_measured_fraction_theta_full 0.997
_diffrn_measured_fraction_theta_max 0.997
_diffrn_measurement_device_type 'Bruker APEX-II CCD'
_diffrn_measurement_method '\f and \w scans'
_diffrn_radiation_monochromator graphite
_diffrn_radiation_source 'fine-focus sealed tube'
_diffrn_radiation_type MoK\a
_diffrn_radiation_wavelength 0.71073
_diffrn_reflns_av_R_equivalents 0.0780
_diffrn_reflns_av_sigmaI/netI 0.0702
_diffrn_reflns_limit_h_max 34
_diffrn_reflns_limit_h_min -34
_diffrn_reflns_limit_k_max 19
_diffrn_reflns_limit_k_min -19
_diffrn_reflns_limit_l_max 40
_diffrn_reflns_limit_l_min -40
_diffrn_reflns_number 65330
_diffrn_reflns_theta_full 28.33
_diffrn_reflns_theta_max 28.33
_diffrn_reflns_theta_min 1.34
_exptl_absorpt_coefficient_mu 4.196
_exptl_absorpt_correction_T_max 0.8304
_exptl_absorpt_correction_T_min 0.3066
_exptl_absorpt_correction_type multi-scan
_exptl_absorpt_process_details SADABS
_exptl_crystal_colour colourless
_exptl_crystal_density_diffrn 2.158
_exptl_crystal_F_000 7248
_exptl_crystal_size_max 0.37
_exptl_crystal_size_mid 0.12
_exptl_crystal_size_min 0.05
_refine_diff_density_max 2.230
_refine_diff_density_min -1.835
_refine_diff_density_rms 0.173
_refine_ls_extinction_method none
_refine_ls_goodness_of_fit_ref 1.015
_refine_ls_hydrogen_treatment constr
_refine_ls_matrix_type full
_refine_ls_number_parameters 604
_refine_ls_number_reflns 14692
_refine_ls_number_restraints 0
_refine_ls_restrained_S_all 1.015
_refine_ls_R_factor_all 0.0914
_refine_ls_R_factor_gt 0.0493
_refine_ls_shift/su_max 0.094
_refine_ls_shift/su_mean 0.002
_refine_ls_structure_factor_coef Fsqd
_refine_ls_weighting_details 'calc w=1/[\s^2^(Fo^2^)+(0.0480P)^2^+34.8268P] where P=(Fo^2^+2Fc^2^)/3'
_refine_ls_weighting_scheme calc
_refine_ls_wR_factor_gt 0.1077
_refine_ls_wR_factor_ref 0.1262
_reflns_number_gt 9488
_reflns_number_total 14692
_reflns_threshold_expression >2sigma(I)
_cod_data_source_file ic401648b_si_002_1.cif
_cod_data_source_block 1
_cod_original_cell_volume 11835.1(15)
_cod_database_code 4335907

loop_
_symmetry_equiv_pos_as_xyz
'x, y, z'
'-x+1/2, -y, z+1/2'
'-x, y+1/2, -z+1/2'
'x+1/2, -y+1/2, -z'
'-x, -y, -z'
'x-1/2, y, -z-1/2'
'x, -y-1/2, z-1/2'
'-x-1/2, y-1/2, z'

loop_
_atom_site_label
_atom_site_type_symbol
_atom_site_fract_x
_atom_site_fract_y
_atom_site_fract_z
_atom_site_U_iso_or_equiv
_atom_site_adp_type
_atom_site_occupancy
_atom_site_symmetry_multiplicity
_atom_site_calc_flag
_atom_site_refinement_flags
Cd1 Cd 0.64472(2) 0.59884(4) 0.476812(17) 0.03660(13) Uani 1 1 d .
Cd2 Cd 0.59382(2) 0.74735(4) 0.570459(17) 0.03469(13) Uani 1 1 d .
K1 K 0.61555(5) 0.31143(9) 0.13544(4) 0.0232(3) Uani 1 1 d .
K2 K 0.63369(5) 0.27278(9) 0.30078(4) 0.0251(3) Uani 1 1 d .
I1 I 0.71234(3) 0.46357(4) 0.48796(3) 0.0881(3) Uani 1 1 d .
I2 I 0.60823(2) 0.63608(4) 0.394661(15) 0.04544(14) Uani 1 1 d .
I3 I 0.55732(2) 0.58279(3) 0.532614(16) 0.04044(13) Uani 1 1 d .
I4 I 0.685259(18) 0.75543(3) 0.519829(15) 0.03735(12) Uani 1 1 d .
I5 I 0.613415(17) 0.72082(4) 0.657908(15) 0.04046(13) Uani 1 1 d .
I6 I 0.52816(2) 0.88340(4) 0.55140(2) 0.05245(16) Uani 1 1 d .
S1 S 0.62794(7) 0.27675(12) 0.03138(5) 0.0315(4) Uani 1 1 d .
S2 S 0.63590(8) 0.19650(14) 0.40036(6) 0.0392(4) Uani 1 1 d .
O1 O 0.67187(15) 0.4385(3) 0.17464(12) 0.0219(9) Uani 1 1 d .
O2 O 0.65495(18) 0.4514(3) 0.08602(13) 0.0317(11) Uani 1 1 d .
O3 O 0.53789(17) 0.2217(3) 0.09419(13) 0.0296(10) Uani 1 1 d .
O4 O 0.57267(16) 0.1650(3) 0.17422(13) 0.0234(9) Uani 1 1 d .
O5 O 0.55290(15) 0.3695(3) 0.27112(12) 0.0214(9) Uani 1 1 d .
O6 O 0.57335(18) 0.3620(4) 0.35922(14) 0.0380(12) Uani 1 1 d .
O7 O 0.72929(18) 0.2317(3) 0.33915(14) 0.0359(11) Uani 1 1 d .
O8 O 0.70556(16) 0.1957(3) 0.25138(13) 0.0263(10) Uani 1 1 d .
C1 C 0.6838(3) 0.5212(4) 0.1515(2) 0.0320(16) Uani 1 1 d .
H1A H 0.7136 0.5508 0.1654 0.038 Uiso 1 1 calc R
H1B H 0.6544 0.5631 0.1532 0.038 Uiso 1 1 calc R
C2 C 0.6954(3) 0.4997(5) 0.1046(2) 0.0336(16) Uani 1 1 d .
H2A H 0.7009 0.5562 0.0879 0.040 Uiso 1 1 calc R
H2B H 0.7271 0.4635 0.1029 0.040 Uiso 1 1 calc R
C3 C 0.6568(3) 0.4529(5) 0.0395(2) 0.0407(19) Uani 1 1 d .
H3A H 0.6901 0.4296 0.0292 0.049 Uiso 1 1 calc R
H3B H 0.6530 0.5156 0.0289 0.049 Uiso 1 1 calc R
C4 C 0.6140(3) 0.3951(5) 0.0214(2) 0.0388(18) Uani 1 1 d .
H4A H 0.6104 0.4058 -0.0106 0.047 Uiso 1 1 calc R
H4B H 0.5815 0.4115 0.0358 0.047 Uiso 1 1 calc R
C5 C 0.5675(3) 0.2269(5) 0.0165(2) 0.0320(16) Uani 1 1 d .
H5A H 0.5568 0.2508 -0.0124 0.038 Uiso 1 1 calc R
H5B H 0.5720 0.1609 0.0135 0.038 Uiso 1 1 calc R
C6 C 0.5247(3) 0.2452(5) 0.0505(2) 0.0340(16) Uani 1 1 d .
H6A H 0.5159 0.3100 0.0496 0.041 Uiso 1 1 calc R
H6B H 0.4940 0.2108 0.0418 0.041 Uiso 1 1 calc R
C7 C 0.5485(3) 0.1300(5) 0.1004(2) 0.0340(16) Uani 1 1 d .
H7A H 0.5839 0.1168 0.0913 0.041 Uiso 1 1 calc R
H7B H 0.5252 0.0931 0.0821 0.041 Uiso 1 1 calc R
C8 C 0.5414(3) 0.1067(5) 0.1480(2) 0.0360(17) Uani 1 1 d .
H8A H 0.5052 0.1140 0.1563 0.043 Uiso 1 1 calc R
H8B H 0.5512 0.0431 0.1531 0.043 Uiso 1 1 calc R
C9 C 0.5703(2) 0.1432(4) 0.2189(2) 0.0230(13) Uani 1 1 d .
C10 C 0.5304(2) 0.1770(4) 0.2444(2) 0.0262(14) Uani 1 1 d .
C11 C 0.5279(3) 0.1490(5) 0.2879(2) 0.0319(16) Uani 1 1 d .
H11A H 0.4969 0.1644 0.3056 0.038 Uiso 1 1 calc R
C12 C 0.5636(3) 0.0922(5) 0.3055(2) 0.0338(16) Uani 1 1 d .
H12A H 0.5569 0.0634 0.3346 0.041 Uiso 1 1 calc R
C13 C 0.6041(3) 0.0624(4) 0.2802(2) 0.0303(15) Uani 1 1 d .
H13A H 0.6265 0.0132 0.2917 0.036 Uiso 1 1 calc R
C14 C 0.6083(3) 0.0879(4) 0.2362(2) 0.0259(14) Uani 1 1 d .
C15 C 0.6521(2) 0.0528(4) 0.2085(2) 0.0309(15) Uani 1 1 d .
H15A H 0.6756 0.0191 0.2279 0.037 Uiso 1 1 calc R
H15B H 0.6381 0.0097 0.1867 0.037 Uiso 1 1 calc R
C16 C 0.6823(2) 0.1233(4) 0.1841(2) 0.0257(14) Uani 1 1 d .
C17 C 0.7072(2) 0.1939(4) 0.20539(19) 0.0229(13) Uani 1 1 d .
C18 C 0.7333(2) 0.2620(4) 0.1827(2) 0.0242(13) Uani 1 1 d .
C19 C 0.7369(2) 0.2542(5) 0.1366(2) 0.0276(14) Uani 1 1 d .
H19A H 0.7621 0.2923 0.1204 0.033 Uiso 1 1 calc R
C20 C 0.7144(2) 0.1819(5) 0.1151(2) 0.0301(15) Uani 1 1 d .
H20A H 0.7239 0.1695 0.0839 0.036 Uiso 1 1 calc R
C21 C 0.6870(2) 0.1177(5) 0.1381(2) 0.0272(14) Uani 1 1 d .
H21A H 0.6745 0.0627 0.1224 0.033 Uiso 1 1 calc R
C22 C 0.7576(2) 0.3428(4) 0.2050(2) 0.0270(14) Uani 1 1 d .
H22A H 0.7875 0.3216 0.2220 0.032 Uiso 1 1 calc R
H22B H 0.7704 0.3842 0.1820 0.032 Uiso 1 1 calc R
C23 C 0.7234(2) 0.3960(4) 0.23581(19) 0.0212(13) Uani 1 1 d .
C24 C 0.7335(2) 0.4017(4) 0.2803(2) 0.0265(14) Uani 1 1 d .
H24A H 0.7678 0.3823 0.2913 0.032 Uiso 1 1 calc R
C25 C 0.7014(2) 0.4482(4) 0.3086(2) 0.0259(14) Uani 1 1 d .
H25A H 0.7144 0.4669 0.3382 0.031 Uiso 1 1 calc R
C26 C 0.6575(2) 0.4873(5) 0.29247(19) 0.0264(14) Uani 1 1 d .
H26A H 0.6383 0.5299 0.3118 0.032 Uiso 1 1 calc R
C27 C 0.6459(2) 0.4854(4) 0.24761(19) 0.0204(12) Uani 1 1 d .
C28 C 0.5974(2) 0.5282(4) 0.2309(2) 0.0248(13) Uani 1 1 d .
H28A H 0.6065 0.5779 0.2107 0.030 Uiso 1 1 calc R
H28B H 0.5791 0.5551 0.2562 0.030 Uiso 1 1 calc R
C29 C 0.5612(2) 0.4647(4) 0.20713(19) 0.0222(13) Uani 1 1 d .
C30 C 0.5410(2) 0.3880(4) 0.22717(18) 0.0207(12) Uani 1 1 d .
C31 C 0.5097(2) 0.3278(4) 0.2049(2) 0.0230(13) Uani 1 1 d .
C32 C 0.4951(2) 0.3489(5) 0.1622(2) 0.0278(14) Uani 1 1 d .
H32A H 0.4676 0.3132 0.1477 0.033 Uiso 1 1 calc R
C33 C 0.5131(2) 0.4262(5) 0.1422(2) 0.0281(15) Uani 1 1 d .
H33A H 0.4964 0.4477 0.1146 0.034 Uiso 1 1 calc R
C34 C 0.5462(2) 0.4823(4) 0.1638(2) 0.0263(14) Uani 1 1 d .
H34A H 0.5539 0.5426 0.1508 0.032 Uiso 1 1 calc R
C35 C 0.5212(3) 0.4179(6) 0.3018(2) 0.046(2) Uani 1 1 d .
H35A H 0.4854 0.4166 0.2914 0.055 Uiso 1 1 calc R
H35B H 0.5323 0.4816 0.3030 0.055 Uiso 1 1 calc R
C36 C 0.5240(3) 0.3790(6) 0.3454(2) 0.0385(18) Uani 1 1 d .
H36A H 0.5075 0.4206 0.3665 0.046 Uiso 1 1 calc R
H36B H 0.5045 0.3219 0.3457 0.046 Uiso 1 1 calc R
C37 C 0.5770(3) 0.3481(6) 0.4058(2) 0.0398(19) Uani 1 1 d .
H37A H 0.5510 0.3040 0.4154 0.048 Uiso 1 1 calc R
H37B H 0.5709 0.4055 0.4215 0.048 Uiso 1 1 calc R
C38 C 0.6296(3) 0.3134(5) 0.4161(2) 0.0356(17) Uani 1 1 d .
H38A H 0.6362 0.3196 0.4480 0.043 Uiso 1 1 calc R
H38B H 0.6552 0.3498 0.4002 0.043 Uiso 1 1 calc R
C39 C 0.7024(3) 0.1787(6) 0.4124(2) 0.048(2) Uani 1 1 d .
H39A H 0.7083 0.1916 0.4440 0.058 Uiso 1 1 calc R
H39B H 0.7106 0.1145 0.4074 0.058 Uiso 1 1 calc R
C40 C 0.7387(3) 0.2366(6) 0.3851(2) 0.0407(19) Uani 1 1 d .
H40A H 0.7357 0.3001 0.3947 0.049 Uiso 1 1 calc R
H40B H 0.7742 0.2169 0.3909 0.049 Uiso 1 1 calc R
C41 C 0.7414(3) 0.1480(5) 0.3200(2) 0.0357(17) Uani 1 1 d .
H41A H 0.7128 0.1054 0.3247 0.043 Uiso 1 1 calc R
H41B H 0.7721 0.1228 0.3344 0.043 Uiso 1 1 calc R
C42 C 0.7509(3) 0.1589(5) 0.2718(2) 0.0333(16) Uani 1 1 d .
H42A H 0.7802 0.1999 0.2670 0.040 Uiso 1 1 calc R
H42B H 0.7593 0.0997 0.2586 0.040 Uiso 1 1 calc R
C43 C 0.4900(2) 0.2415(5) 0.2270(2) 0.0294(15) Uani 1 1 d .
H43A H 0.4676 0.2591 0.2518 0.035 Uiso 1 1 calc R
H43B H 0.4686 0.2086 0.2055 0.035 Uiso 1 1 calc R
C44 C 0.6804(2) 0.4414(4) 0.21968(18) 0.0203(12) Uani 1 1 d .
C45 C 0.3534(7) 0.4126(16) 0.0946(9) 0.279(19) Uani 1 1 d .
H45A H 0.3260 0.4292 0.0738 0.335 Uiso 1 1 calc R
H45B H 0.3534 0.3459 0.0946 0.335 Uiso 1 1 calc R
Cl1 Cl 0.3304(3) 0.4306(5) 0.1342(2) 0.217(3) Uani 1 1 d .
Cl2 Cl 0.3997(3) 0.4320(6) 0.0678(2) 0.241(4) Uani 1 1 d .

loop_
_atom_site_aniso_label
_atom_site_aniso_U_11
_atom_site_aniso_U_22
_atom_site_aniso_U_33
_atom_site_aniso_U_23
_atom_site_aniso_U_13
_atom_site_aniso_U_12
Cd1 0.0365(3) 0.0343(3) 0.0390(3) -0.0061(2) -0.0078(2) 0.0016(2)
Cd2 0.0371(3) 0.0369(3) 0.0301(2) -0.0015(2) -0.0030(2) -0.0029(2)
K1 0.0260(7) 0.0233(7) 0.0204(6) -0.0009(6) 0.0002(5) -0.0043(6)
K2 0.0257(7) 0.0277(7) 0.0220(6) 0.0004(6) 0.0017(5) 0.0031(6)
I1 0.0663(4) 0.0433(4) 0.1546(8) -0.0285(4) -0.0627(5) 0.0177(3)
I2 0.0424(3) 0.0650(4) 0.0289(2) -0.0105(2) -0.0018(2) 0.0018(3)
I3 0.0489(3) 0.0322(3) 0.0402(3) 0.0031(2) 0.0017(2) -0.0146(2)
I4 0.0385(3) 0.0378(3) 0.0357(2) -0.0065(2) 0.0012(2) -0.0127(2)
I5 0.0290(2) 0.0626(3) 0.0298(2) 0.0019(2) -0.00269(19) -0.0003(2)
I6 0.0552(3) 0.0388(3) 0.0634(4) -0.0148(3) -0.0231(3) 0.0076(3)
S1 0.0378(9) 0.0354(10) 0.0213(7) -0.0037(7) -0.0012(7) 0.0030(8)
S2 0.0483(11) 0.0424(11) 0.0270(8) 0.0057(8) -0.0031(8) -0.0053(9)
O1 0.028(2) 0.025(2) 0.0131(18) 0.0009(17) 0.0020(17) -0.0065(19)
O2 0.042(3) 0.037(3) 0.017(2) 0.003(2) 0.0011(19) -0.015(2)
O3 0.033(2) 0.035(3) 0.021(2) -0.005(2) -0.0032(18) -0.003(2)
O4 0.027(2) 0.025(2) 0.018(2) 0.0005(18) -0.0017(17) -0.0085(19)
O5 0.023(2) 0.025(2) 0.0155(18) 0.0008(18) 0.0032(16) 0.0042(18)
O6 0.035(3) 0.061(3) 0.018(2) 0.005(2) 0.0070(19) 0.011(2)
O7 0.042(3) 0.039(3) 0.027(2) -0.002(2) -0.002(2) 0.010(2)
O8 0.026(2) 0.030(2) 0.023(2) -0.001(2) 0.0025(18) 0.005(2)
C1 0.046(4) 0.023(3) 0.027(3) 0.004(3) 0.004(3) -0.015(3)
C2 0.039(4) 0.039(4) 0.023(3) 0.004(3) 0.004(3) -0.015(3)
C3 0.064(5) 0.038(4) 0.021(3) 0.004(3) -0.004(3) -0.019(4)
C4 0.055(5) 0.037(4) 0.025(3) 0.003(3) -0.010(3) -0.002(4)
C5 0.040(4) 0.035(4) 0.021(3) -0.006(3) -0.005(3) -0.007(3)
C6 0.038(4) 0.042(4) 0.023(3) 0.001(3) -0.004(3) 0.005(3)
C7 0.050(4) 0.032(4) 0.021(3) -0.005(3) -0.002(3) -0.011(3)
C8 0.037(4) 0.030(4) 0.041(4) -0.002(3) -0.002(3) -0.013(3)
C9 0.024(3) 0.021(3) 0.025(3) 0.002(3) -0.004(2) -0.009(3)
C10 0.028(3) 0.023(3) 0.027(3) 0.000(3) 0.001(3) -0.006(3)
C11 0.029(3) 0.030(4) 0.037(4) 0.004(3) 0.005(3) -0.015(3)
C12 0.034(4) 0.038(4) 0.030(3) 0.007(3) 0.000(3) -0.014(3)
C13 0.034(4) 0.019(3) 0.038(4) 0.008(3) -0.007(3) -0.002(3)
C14 0.035(4) 0.014(3) 0.029(3) 0.001(3) -0.005(3) -0.002(3)
C15 0.028(3) 0.017(3) 0.047(4) -0.003(3) -0.004(3) 0.008(3)
C16 0.019(3) 0.023(3) 0.035(3) 0.000(3) -0.001(3) 0.006(3)
C17 0.017(3) 0.027(3) 0.024(3) -0.005(3) 0.002(2) 0.001(3)
C18 0.015(3) 0.030(4) 0.028(3) -0.007(3) 0.003(2) 0.003(3)
C19 0.021(3) 0.038(4) 0.025(3) 0.000(3) 0.007(2) 0.007(3)
C20 0.024(3) 0.042(4) 0.024(3) -0.008(3) 0.000(3) 0.013(3)
C21 0.023(3) 0.028(3) 0.030(3) -0.014(3) 0.004(3) 0.011(3)
C22 0.020(3) 0.030(4) 0.031(3) -0.002(3) 0.002(3) 0.002(3)
C23 0.019(3) 0.020(3) 0.025(3) 0.001(3) 0.002(2) -0.004(2)
C24 0.026(3) 0.025(3) 0.029(3) 0.002(3) -0.005(3) -0.006(3)
C25 0.037(4) 0.024(3) 0.017(3) -0.005(3) -0.002(3) -0.007(3)
C26 0.032(3) 0.029(4) 0.018(3) -0.006(3) 0.000(3) -0.006(3)
C27 0.024(3) 0.017(3) 0.021(3) -0.002(2) 0.004(2) -0.006(3)
C28 0.031(3) 0.017(3) 0.026(3) 0.001(3) 0.006(3) 0.001(3)
C29 0.027(3) 0.021(3) 0.018(3) 0.001(3) 0.003(2) 0.006(3)
C30 0.022(3) 0.023(3) 0.018(3) 0.001(3) 0.003(2) 0.007(3)
C31 0.018(3) 0.026(3) 0.026(3) 0.001(3) -0.002(2) 0.004(3)
C32 0.022(3) 0.031(4) 0.030(3) -0.008(3) -0.003(3) 0.006(3)
C33 0.026(3) 0.038(4) 0.020(3) 0.002(3) -0.004(3) 0.004(3)
C34 0.031(3) 0.022(3) 0.027(3) 0.008(3) 0.003(3) 0.004(3)
C35 0.048(5) 0.065(6) 0.024(3) 0.002(4) 0.014(3) 0.026(4)
C36 0.030(4) 0.063(5) 0.023(3) -0.006(4) 0.007(3) 0.013(4)
C37 0.042(4) 0.063(5) 0.015(3) 0.002(3) 0.006(3) 0.003(4)
C38 0.033(4) 0.048(5) 0.025(3) 0.001(3) 0.002(3) 0.000(3)
C39 0.062(5) 0.057(5) 0.027(4) 0.005(4) -0.010(4) 0.013(4)
C40 0.033(4) 0.057(5) 0.032(4) -0.003(4) -0.009(3) 0.019(4)
C41 0.045(4) 0.035(4) 0.026(3) 0.001(3) -0.007(3) 0.013(3)
C42 0.035(4) 0.036(4) 0.029(3) -0.002(3) -0.006(3) 0.018(3)
C43 0.019(3) 0.034(4) 0.035(4) 0.003(3) -0.001(3) -0.007(3)
C44 0.023(3) 0.020(3) 0.018(3) -0.002(2) -0.002(2) -0.010(3)
C45 0.158(17) 0.29(3) 0.39(4) 0.24(3) 0.21(2) 0.120(18)
Cl1 0.218(7) 0.246(8) 0.189(6) -0.079(5) 0.041(5) -0.061(6)
Cl2 0.211(7) 0.336(11) 0.175(6) 0.076(6) -0.022(5) 0.034(7)

loop_
_atom_type_symbol
_atom_type_description
_atom_type_scat_dispersion_real
_atom_type_scat_dispersion_imag
_atom_type_scat_source
C C 0.0033 0.0016 'International Tables Vol C Tables 4.2.6.8 and 6.1.1.4'
H H 0.0000 0.0000 'International Tables Vol C Tables 4.2.6.8 and 6.1.1.4'
O O 0.0106 0.0060 'International Tables Vol C Tables 4.2.6.8 and 6.1.1.4'
S S 0.1246 0.1234 'International Tables Vol C Tables 4.2.6.8 and 6.1.1.4'
K K 0.2009 0.2494 'International Tables Vol C Tables 4.2.6.8 and 6.1.1.4'
Cd Cd -0.8075 1.2024 'International Tables Vol C Tables 4.2.6.8 and 6.1.1.4'
I I -0.4742 1.8119 'International Tables Vol C Tables 4.2.6.8 and 6.1.1.4'
Cl Cl 0.1484 0.1585 'International Tables Vol C Tables 4.2.6.8 and 6.1.1.4'

loop_
_geom_angle_atom_site_label_1
_geom_angle_atom_site_label_2
_geom_angle_atom_site_label_3
_geom_angle
I1 Cd1 I2 119.69(3)
I1 Cd1 I3 112.93(3)
I2 Cd1 I3 106.17(2)
I1 Cd1 I4 107.55(2)
I2 Cd1 I4 112.50(3)
I3 Cd1 I4 95.38(2)
I6 Cd2 I5 115.67(3)
I6 Cd2 I4 112.73(3)
I5 Cd2 I4 111.89(2)
I6 Cd2 I3 109.65(2)
I5 Cd2 I3 109.29(2)
I4 Cd2 I3 95.74(2)
O1 K1 O4 126.80(12)
O1 K1 O3 163.28(14)
O4 K1 O3 60.10(13)
O1 K1 O2 60.41(12)
O4 K1 O2 172.75(13)
O3 K1 O2 113.25(14)
O1 K1 C33 93.43(15)
O4 K1 C33 92.90(16)
O3 K1 C33 70.29(16)
O2 K1 C33 87.05(16)
O1 K1 S1 119.63(10)
O4 K1 S1 109.89(10)
O3 K1 S1 63.09(10)
O2 K1 S1 63.16(10)
C33 K1 S1 103.51(12)
O1 K1 C34 68.85(15)
O4 K1 C34 106.19(15)
O3 K1 C34 94.91(16)
O2 K1 C34 76.46(16)
C33 K1 C34 24.62(16)
S1 K1 C34 116.31(12)
O1 K1 C20 93.49(15)
O4 K1 C20 86.55(16)
O3 K1 C20 102.46(16)
O2 K1 C20 92.46(17)
C33 K1 C20 171.74(16)
S1 K1 C20 69.05(12)
C34 K1 C20 162.09(18)
O1 K1 C19 69.14(15)
O4 K1 C19 100.88(16)
O3 K1 C19 126.72(16)
O2 K1 C19 80.72(16)
C33 K1 C19 162.07(18)
S1 K1 C19 82.64(11)
C34 K1 C19 137.89(17)
C20 K1 C19 24.35(16)
O1 K1 C32 107.38(15)
O4 K1 C32 68.45(15)
O3 K1 C32 58.97(15)
O2 K1 C32 111.35(16)
C33 K1 C32 24.46(17)
S1 K1 C32 111.39(12)
C34 K1 C32 42.83(17)
C20 K1 C32 153.84(18)
C19 K1 C32 164.36(16)
O1 K1 C7 170.69(15)
O4 K1 C7 44.41(14)
O3 K1 C7 23.51(15)
O2 K1 C7 128.34(14)
C33 K1 C7 90.42(18)
S1 K1 C7 67.46(12)
C34 K1 C7 114.50(18)
C20 K1 C7 83.41(18)
C19 K1 C7 107.44(18)
C32 K1 C7 73.47(17)
O1 K1 C21 106.18(15)
O4 K1 C21 62.97(15)
O3 K1 C21 90.52(15)
O2 K1 C21 115.99(16)
C33 K1 C21 154.97(17)
S1 K1 C21 80.46(11)
C34 K1 C21 163.03(16)
C20 K1 C21 23.61(16)
C19 K1 C21 41.95(17)
C32 K1 C21 131.01(17)
C7 K1 C21 67.98(17)
O8 K2 O5 126.25(13)
O8 K2 O6 170.56(15)
O5 K2 O6 60.40(13)
O8 K2 O7 60.93(13)
O5 K2 O7 160.43(15)
O6 K2 O7 110.50(14)
O8 K2 C25 89.94(16)
O5 K2 C25 91.61(16)
O6 K2 C25 82.91(17)
O7 K2 C25 69.44(16)
O8 K2 S2 111.37(11)
O5 K2 S2 120.70(10)
O6 K2 S2 64.51(11)
O7 K2 S2 61.49(10)
C25 K2 S2 101.98(12)
O8 K2 C12 94.04(17)
O5 K2 C12 90.52(16)
O6 K2 C12 92.51(18)
O7 K2 C12 107.74(17)
C25 K2 C12 173.15(17)
S2 K2 C12 71.37(13)
O8 K2 C26 103.91(15)
O5 K2 C26 66.82(15)
O6 K2 C26 71.72(16)
O7 K2 C26 94.18(16)
C25 K2 C26 24.79(16)
S2 K2 C26 114.32(12)
C12 K2 C26 156.61(18)
O8 K2 C13 69.57(16)
O5 K2 C13 104.82(15)
O6 K2 C13 116.78(17)
O7 K2 C13 94.75(16)
C25 K2 C13 158.77(18)
S2 K2 C13 81.34(13)
C12 K2 C13 24.47(17)
C26 K2 C13 164.28(16)
O8 K2 C24 65.32(15)
O5 K2 C24 104.47(15)
O6 K2 C24 107.56(17)
O7 K2 C24 60.03(15)
C25 K2 C24 24.67(16)
S2 K2 C24 111.41(12)
C12 K2 C24 159.03(18)
C26 K2 C24 42.80(16)
C13 K2 C24 134.73(17)
O8 K2 C11 106.49(16)
O5 K2 C11 66.69(16)
O6 K2 C11 82.07(17)
O7 K2 C11 131.56(17)
C25 K2 C11 157.78(18)
S2 K2 C11 86.15(13)
C12 K2 C11 23.88(17)
C26 K2 C11 133.32(18)
C13 K2 C11 42.23(17)
C24 K2 C11 162.21(16)
O8 K2 C41 44.14(14)
O5 K2 C41 170.38(14)
O6 K2 C41 129.05(15)
O7 K2 C41 23.62(15)
C25 K2 C41 88.24(18)
S2 K2 C41 68.66(12)
C12 K2 C41 90.74(19)
C26 K2 C41 112.57(18)
C13 K2 C41 73.31(18)
C24 K2 C41 72.06(18)
C11 K2 C41 113.97(19)
Cd1 I3 Cd2 84.23(2)
Cd2 I4 Cd1 84.30(2)
C5 S1 C4 100.3(3)
C5 S1 K1 102.8(2)
C4 S1 K1 89.4(2)
C39 S2 C38 100.1(4)
C39 S2 K2 105.0(3)
C38 S2 K2 84.8(2)
C44 O1 C1 114.6(5)
C44 O1 K1 123.4(3)
C1 O1 K1 120.0(3)
C2 O2 C3 111.6(5)
C2 O2 K1 116.7(4)
C3 O2 K1 124.6(4)
C7 O3 C6 114.4(5)
C7 O3 K1 105.3(4)
C6 O3 K1 119.4(4)
C9 O4 C8 112.1(5)
C9 O4 K1 128.7(3)
C8 O4 K1 118.5(4)
C30 O5 C35 113.0(5)
C30 O5 K2 126.5(3)
C35 O5 K2 119.9(4)
C36 O6 C37 112.8(5)
C36 O6 K2 115.7(4)
C37 O6 K2 122.4(4)
C41 O7 C40 114.3(5)
C41 O7 K2 102.7(4)
C40 O7 K2 123.3(4)
C17 O8 C42 113.3(4)
C17 O8 K2 126.3(3)
C42 O8 K2 120.0(3)
O1 C1 C2 109.0(5)
O2 C2 C1 109.9(5)
O2 C3 C4 109.2(6)
C3 C4 S1 109.7(5)
C6 C5 S1 113.4(5)
O3 C6 C5 113.9(5)
O3 C7 C8 109.3(6)
O3 C7 K1 51.2(3)
C8 C7 K1 86.8(4)
O4 C8 C7 109.1(5)
C14 C9 C10 122.5(6)
C14 C9 O4 118.1(5)
C10 C9 O4 119.4(5)
C11 C10 C9 117.3(6)
C11 C10 C43 119.0(6)
C9 C10 C43 123.7(6)
C11 C10 K2 72.1(4)
C9 C10 K2 80.8(4)
C43 C10 K2 116.9(4)
C12 C11 C10 121.6(7)
C12 C11 K2 74.1(4)
C10 C11 K2 84.7(4)
C11 C12 C13 120.3(6)
C11 C12 K2 82.0(4)
C13 C12 K2 78.8(4)
C12 C13 C14 120.4(6)
C12 C13 K2 76.8(4)
C14 C13 K2 84.5(4)
C9 C14 C13 117.8(6)
C9 C14 C15 122.2(6)
C13 C14 C15 120.0(6)
C9 C14 K2 83.4(4)
C13 C14 K2 71.7(4)
C15 C14 K2 116.4(4)
C16 C15 C14 115.7(5)
C17 C16 C21 117.7(6)
C17 C16 C15 122.7(6)
C21 C16 C15 119.6(6)
C16 C17 O8 117.7(5)
C16 C17 C18 122.9(6)
O8 C17 C18 119.5(5)
C17 C18 C19 117.5(6)
C17 C18 C22 123.7(5)
C19 C18 C22 118.8(6)
C17 C18 K1 85.6(3)
C19 C18 K1 70.5(3)
C22 C18 K1 113.0(4)
C20 C19 C18 120.2(6)
C20 C19 K1 77.5(4)
C18 C19 K1 85.7(3)
C19 C20 C21 121.1(6)
C19 C20 K1 78.1(4)
C21 C20 K1 84.2(4)
C20 C21 C16 120.5(6)
C20 C21 K1 72.2(4)
C16 C21 K1 85.8(4)
C23 C22 C18 115.9(5)
C24 C23 C44 117.9(6)
C24 C23 C22 121.4(6)
C44 C23 C22 120.7(5)
C23 C24 C25 121.4(6)
C23 C24 K2 89.8(4)
C25 C24 K2 72.0(4)
C26 C25 C24 119.6(6)
C26 C25 K2 81.4(4)
C24 C25 K2 83.4(4)
C25 C26 C27 121.4(6)
C25 C26 K2 73.8(4)
C27 C26 K2 90.8(4)
C26 C27 C44 117.4(6)
C26 C27 C28 120.2(5)
C44 C27 C28 122.5(5)
C27 C28 C29 115.1(5)
C30 C29 C34 117.2(6)
C30 C29 C28 122.3(5)
C34 C29 C28 120.5(5)
C30 C29 K1 84.0(4)
C34 C29 K1 69.2(3)
C28 C29 K1 116.9(4)
C31 C30 O5 118.1(5)
C31 C30 C29 122.4(5)
O5 C30 C29 119.5(5)
C30 C31 C32 118.2(6)
C30 C31 C43 121.5(5)
C32 C31 C43 120.3(6)
C30 C31 K1 82.5(3)
C32 C31 K1 70.6(3)
C43 C31 K1 118.2(4)
C33 C32 C31 120.3(6)
C33 C32 K1 72.9(4)
C31 C32 K1 86.0(4)
C34 C33 C32 120.7(6)
C34 C33 K1 79.7(4)
C32 C33 K1 82.7(4)
C33 C34 C29 121.0(6)
C33 C34 K1 75.7(4)
C29 C34 K1 86.9(4)
O5 C35 C36 111.4(6)
O6 C36 C35 113.4(6)
O6 C37 C38 108.4(5)
C37 C38 S2 111.0(5)
C40 C39 S2 114.3(5)
O7 C40 C39 113.4(6)
O7 C41 C42 110.4(6)
O7 C41 K2 53.7(3)
C42 C41 K2 85.0(4)
O8 C42 C41 108.8(5)
C10 C43 C31 116.2(5)
O1 C44 C23 117.4(5)
O1 C44 C27 120.5(5)
C23 C44 C27 122.1(5)
Cl1 C45 Cl2 143(3)

loop_
_geom_bond_atom_site_label_1
_geom_bond_atom_site_label_2
_geom_bond_distance
Cd1 I1 2.6999(8)
Cd1 I2 2.7317(7)
Cd1 I3 2.8617(8)
Cd1 I4 2.8709(7)
Cd2 I6 2.7163(8)
Cd2 I5 2.7368(7)
Cd2 I4 2.8519(7)
Cd2 I3 2.8647(7)
K1 O1 2.675(4)
K1 O4 2.717(4)
K1 O3 2.738(4)
K1 O2 2.764(4)
K1 C33 3.187(7)
K1 S1 3.222(2)
K1 C34 3.237(6)
K1 C20 3.285(6)
K1 C19 3.293(6)
K1 C32 3.308(6)
K1 C7 3.389(7)
K1 C21 3.433(6)
K2 O8 2.668(4)
K2 O5 2.713(4)
K2 O6 2.723(5)
K2 O7 2.832(5)
K2 C25 3.161(6)
K2 S2 3.233(2)
K2 C12 3.253(7)
K2 C26 3.254(7)
K2 C13 3.278(7)
K2 C24 3.302(6)
K2 C11 3.350(6)
K2 C41 3.427(7)
S1 C5 1.806(7)
S1 C4 1.820(8)
S2 C39 1.801(8)
S2 C38 1.807(8)
O1 C44 1.389(6)
O1 C1 1.449(7)
O2 C2 1.399(8)
O2 C3 1.415(7)
O3 C7 1.402(8)
O3 C6 1.417(7)
O4 C9 1.398(7)
O4 C8 1.435(8)
O5 C30 1.399(7)
O5 C35 1.440(7)
O6 C36 1.385(8)
O6 C37 1.433(7)
O7 C41 1.407(8)
O7 C40 1.422(8)
O8 C17 1.400(7)
O8 C42 1.449(7)
C1 C2 1.496(9)
C3 C4 1.516(10)
C5 C6 1.548(9)
C7 C8 1.498(9)
C9 C14 1.395(9)
C9 C10 1.394(9)
C10 C11 1.387(9)
C10 C43 1.524(9)
C11 C12 1.369(10)
C12 C13 1.385(10)
C13 C14 1.394(9)
C14 C15 1.517(9)
C15 C16 1.507(9)
C16 C17 1.393(9)
C16 C21 1.408(9)
C17 C18 1.402(9)
C18 C19 1.411(8)
C18 C22 1.519(9)
C19 C20 1.387(9)
C20 C21 1.382(10)
C22 C23 1.518(8)
C23 C24 1.382(8)
C23 C44 1.401(8)
C24 C25 1.388(9)
C25 C26 1.380(9)
C26 C27 1.398(8)
C27 C44 1.403(8)
C27 C28 1.510(9)
C28 C29 1.520(9)
C29 C30 1.396(8)
C29 C34 1.400(8)
C30 C31 1.389(8)
C31 C32 1.390(8)
C31 C43 1.536(9)
C32 C33 1.381(9)
C33 C34 1.370(9)
C35 C36 1.449(9)
C37 C38 1.505(10)
C39 C40 1.528(11)
C41 C42 1.496(9)
C45 Cl1 1.37(2)
C45 Cl2 1.491(14)
